data_7002207
loop_
_publ_author_name
'Ambili Raj, D. B.'
'Biju, Silvanose'
'Reddy, M. L. P.'

_publ_section_title
;
 4,4,5,5,5-Pentafluoro-1-(9H-fluoren-2-yl)-1,3-pentanedione complex of
 Eu3+ with 4,5-bis(diphenylphosphino)-9,9-dimethylxanthene oxide as a
 promising light-conversion molecular device
;
_journal_issue 36
_journal_name_full 'Dalton Transactions'
_journal_page_first 7519
_journal_page_last 7528
_journal_paper_doi 10.1039/b907031a
_journal_year 2009
_chemical_formula_sum 'C93 H64 Eu F15 O10 P2'
_chemical_formula_weight 1840.34
_chemical_name_systematic
;
?
;
_space_group_IT_number 2
_symmetry_cell_setting triclinic
_symmetry_space_group_name_Hall '-P 1'
_symmetry_space_group_name_H-M 'P -1'
_atom_sites_solution_hydrogens geom
_atom_sites_solution_primary direct
_atom_sites_solution_secondary difmap
_audit_creation_method SHELXL-97
_cell_angle_alpha 82.9260(10)
_cell_angle_beta 74.1250(10)
_cell_angle_gamma 83.8700(10)
_cell_formula_units_Z 2
_cell_length_a 15.1515(4)
_cell_length_b 16.0282(4)
_cell_length_c 17.9664(5)
_cell_measurement_reflns_used 8891
_cell_measurement_temperature 257(2)
_cell_measurement_theta_max 20.5
_cell_measurement_theta_min 2.1
_cell_volume 4152.58(19)
_computing_cell_refinement 'APEX2/SAINT (Bruker, 2004)'
_computing_data_collection 'APEX2 (Bruker, 2004)'
_computing_data_reduction 'SAINT/XPREP (Bruker, 2004)'
_computing_molecular_graphics 'ORTEP3 (Farrugia, 1997) and Mercury (Bruno et al., 2002)'
_computing_publication_material 'SHELXL-97 (Sheldrick, 1997)'
_computing_structure_refinement 'SHELXL-97 (Sheldrick, 1997)'
_computing_structure_solution 'SIR92 (Altornare et al., 1993)'
_diffrn_ambient_temperature 257(2)
_diffrn_measured_fraction_theta_full 0.997
_diffrn_measured_fraction_theta_max 0.997
_diffrn_measurement_device_type 'Bruker axs kappa apex2 CCD diffractometer'
_diffrn_measurement_method '\w and \f scan'
_diffrn_radiation_monochromator graphite
_diffrn_radiation_source 'fine-focus sealed tube'
_diffrn_radiation_type MoK\a
_diffrn_radiation_wavelength 0.71073
_diffrn_reflns_av_R_equivalents 0.0351
_diffrn_reflns_av_sigmaI/netI 0.0245
_diffrn_reflns_limit_h_max 15
_diffrn_reflns_limit_h_min -15
_diffrn_reflns_limit_k_max 16
_diffrn_reflns_limit_k_min -16
_diffrn_reflns_limit_l_max 18
_diffrn_reflns_limit_l_min -18
_diffrn_reflns_number 52601
_diffrn_reflns_theta_full 20.97
_diffrn_reflns_theta_max 20.97
_diffrn_reflns_theta_min 1.18
_diffrn_standards_decay_% 0
_exptl_absorpt_coefficient_mu 0.887
_exptl_absorpt_correction_T_max 0.8754
_exptl_absorpt_correction_T_min 0.8122
_exptl_absorpt_correction_type multi-scan
_exptl_absorpt_process_details 'SADABS(Bruker, 1999)'
_exptl_crystal_colour brown
_exptl_crystal_density_diffrn 1.472
_exptl_crystal_density_method 'not measured'
_exptl_crystal_description block
_exptl_crystal_F_000 1860
_exptl_crystal_size_max 0.15
_exptl_crystal_size_mid 0.10
_exptl_crystal_size_min 0.10
_refine_diff_density_max 1.478
_refine_diff_density_min -0.676
_refine_diff_density_rms 0.203
_refine_ls_extinction_coef 0.0073(8)
_refine_ls_extinction_expression Fc^*^=kFc[1+0.001xFc^2^\l^3^/sin(2\q)]^-1/4^
_refine_ls_extinction_method SHELXL
_refine_ls_goodness_of_fit_ref 1.102
_refine_ls_hydrogen_treatment constr
_refine_ls_matrix_type full
_refine_ls_number_parameters 1083
_refine_ls_number_reflns 8841
_refine_ls_number_restraints 124
_refine_ls_restrained_S_all 1.121
_refine_ls_R_factor_all 0.0848
_refine_ls_R_factor_gt 0.0679
_refine_ls_shift/su_max 0.002
_refine_ls_shift/su_mean 0.000
_refine_ls_structure_factor_coef Fsqd
_refine_ls_weighting_details 'calc w=1/[\s^2^(Fo^2^)+(0.1409P)^2^+9.2375P] where P=(Fo^2^+2Fc^2^)/3'
_refine_ls_weighting_scheme calc
_refine_ls_wR_factor_gt 0.1844
_refine_ls_wR_factor_ref 0.2131
_reflns_number_gt 7451
_reflns_number_total 8841
_reflns_threshold_expression >2sigma(I)
_cod_data_source_file b907031a.txt
_cod_data_source_block eudpepo
_cod_original_sg_symbol_H-M P-1
_cod_database_code 7002207

loop_
_symmetry_equiv_pos_as_xyz
'x, y, z'
'-x, -y, -z'

loop_
_atom_site_label
_atom_site_type_symbol
_atom_site_fract_x
_atom_site_fract_y
_atom_site_fract_z
_atom_site_U_iso_or_equiv
_atom_site_adp_type
_atom_site_occupancy
_atom_site_symmetry_multiplicity
_atom_site_calc_flag
_atom_site_refinement_flags
_atom_site_disorder_assembly
_atom_site_disorder_group
C3 C 0.3802(12) 0.1748(9) 0.1045(7) 0.138(6) Uani 1 1 d D . .
C4 C 0.4517(13) 0.1521(11) 0.1403(10) 0.149(7) Uani 1 1 d . A .
H4 H 0.4914 0.1054 0.1245 0.178 Uiso 1 1 calc R . .
C5 C 0.4679(10) 0.1958(10) 0.1992(8) 0.116(4) Uani 1 1 d . . .
C6 C 0.5473(10) 0.1687(11) 0.2367(11) 0.139(6) Uani 1 1 d . A .
C7 C 0.6259(14) 0.1279(14) 0.2038(12) 0.201(11) Uani 1 1 d . . .
H7 H 0.6369 0.1101 0.1545 0.241 Uiso 1 1 calc R A .
C8 C 0.6947(12) 0.1118(17) 0.2475(14) 0.201(10) Uani 1 1 d . A .
H8 H 0.7485 0.0790 0.2275 0.241 Uiso 1 1 calc R . .
C9 C 0.6822(12) 0.1447(11) 0.3196(10) 0.148(6) Uani 1 1 d D . .
C10 C 0.6023(12) 0.1831(11) 0.3544(9) 0.144(5) Uani 1 1 d D A .
C11 C 0.5319(11) 0.1923(13) 0.3098(12) 0.163(8) Uani 1 1 d . . .
H11 H 0.4735 0.2156 0.3333 0.196 Uiso 1 1 calc R A .
C12 C 0.6001(12) 0.2052(15) 0.4337(10) 0.183(8) Uani 1 1 d D . .
H12A H 0.5912 0.2657 0.4361 0.219 Uiso 1 1 calc R A .
H12B H 0.5510 0.1787 0.4732 0.219 Uiso 1 1 calc R . .
C13 C 0.6921(12) 0.1718(14) 0.4449(13) 0.166(7) Uani 1 1 d D A .
C14 C 0.7432(12) 0.1365(12) 0.3741(12) 0.155(6) Uani 1 1 d D A .
C15 C 0.8313(15) 0.101(2) 0.3655(17) 0.245(14) Uani 1 1 d . . .
H15 H 0.8649 0.0773 0.3206 0.294 Uiso 1 1 calc R A .
C16 C 0.8659(18) 0.103(2) 0.426(2) 0.227(13) Uani 1 1 d . A .
H16 H 0.9269 0.0832 0.4219 0.272 Uiso 1 1 calc R . .
C17 C 0.818(2) 0.1325(18) 0.4931(17) 0.198(10) Uani 1 1 d . . .
H17 H 0.8462 0.1303 0.5332 0.238 Uiso 1 1 calc R A .
C18 C 0.7254(17) 0.1668(15) 0.5057(13) 0.182(9) Uani 1 1 d . A .
H18 H 0.6911 0.1844 0.5532 0.219 Uiso 1 1 calc R . .
C19 C 0.0996(15) 0.0110(11) 0.3126(11) 0.235(13) Uani 1 1 d D . .
C20 C 0.2017(14) 0.0185(8) 0.2911(9) 0.180(9) Uani 1 1 d D . .
C21 C 0.2273(14) 0.1024(9) 0.3091(10) 0.152(7) Uani 1 1 d D . .
C22 C 0.2520(13) 0.0992(12) 0.3729(11) 0.191(9) Uani 1 1 d . . .
H22 H 0.2449 0.0492 0.4055 0.230 Uiso 1 1 calc RD . .
C23 C 0.2912(5) 0.1693(4) 0.3988(3) 0.122(5) Uani 1 1 d . . .
C24 C 0.3265(5) 0.1549(4) 0.4664(3) 0.131(5) Uani 1 1 d R . .
C25 C 0.3445(5) 0.0721(4) 0.4953(3) 0.246(14) Uani 1 1 d R . .
H25 H 0.3290 0.0278 0.4738 0.295 Uiso 1 1 calc RD . .
C26 C 0.3858(5) 0.0558(4) 0.5563(3) 0.283(17) Uani 1 1 d R . .
H26 H 0.3979 0.0004 0.5756 0.339 Uiso 1 1 calc R . .
C27 C 0.4091(5) 0.1221(4) 0.5885(3) 0.129(5) Uani 1 1 d RD . .
C28 C 0.3910(5) 0.2048(4) 0.5596(3) 0.188(8) Uani 1 1 d RD . .
C29 C 0.3498(5) 0.2212(4) 0.4986(3) 0.174(8) Uani 1 1 d R . .
H29 H 0.3377 0.2766 0.4793 0.208 Uiso 1 1 calc R . .
C30 C 0.4129(3) 0.2699(4) 0.6040(3) 0.334(19) Uiso 1 1 d D . .
H30A H 0.3583 0.2978 0.6360 0.401 Uiso 1 1 calc R . .
H30B H 0.4520 0.3112 0.5706 0.401 Uiso 1 1 calc R . .
C31 C 0.4665(3) 0.2042(4) 0.6536(3) 0.259(16) Uani 1 1 d RD . .
C32 C 0.5115(3) 0.2272(4) 0.7049(3) 0.35(3) Uani 1 1 d R . .
H32 H 0.5167 0.2839 0.7080 0.424 Uiso 1 1 calc R . .
C33 C 0.5488(3) 0.1656(4) 0.7515(3) 0.263(17) Uani 1 1 d R . .
H33 H 0.5789 0.1810 0.7859 0.316 Uiso 1 1 calc R . .
C34 C 0.5410(3) 0.0809(4) 0.7469(3) 0.193(10) Uani 1 1 d R . .
H34 H 0.5660 0.0396 0.7781 0.231 Uiso 1 1 calc R . .
C35 C 0.4960(3) 0.0578(4) 0.6956(3) 0.191(9) Uani 1 1 d R . .
H35 H 0.4909 0.0011 0.6924 0.229 Uiso 1 1 calc R . .
C36 C 0.4588(3) 0.1195(4) 0.6490(3) 0.159(7) Uani 1 1 d RD . .
C37 C 0.0231(3) 0.2789(4) 0.4989(3) 0.149(7) Uani 1 1 d RD . .
C38 C -0.0045(3) 0.3446(4) 0.4403(3) 0.124(5) Uani 1 1 d RD . .
C39 C 0.0477(3) 0.3321(4) 0.3563(3) 0.095(3) Uani 1 1 d RD . .
C40 C -0.0001(3) 0.3088(4) 0.3082(3) 0.091(3) Uani 1 1 d R . .
H40 H -0.0627 0.3017 0.3275 0.109 Uiso 1 1 calc R . .
C41 C 0.0441(7) 0.2952(7) 0.2300(6) 0.084(3) Uani 1 1 d . . .
C42 C -0.0119(8) 0.2702(7) 0.1815(7) 0.089(3) Uani 1 1 d . . .
C43 C -0.1040(9) 0.2920(9) 0.1919(8) 0.118(4) Uani 1 1 d . . .
H43 H -0.1352 0.3244 0.2319 0.142 Uiso 1 1 calc R . .
C44 C -0.1496(13) 0.2677(13) 0.1458(11) 0.148(7) Uani 1 1 d . . .
H44 H -0.2121 0.2841 0.1553 0.178 Uiso 1 1 calc R . .
C45 C -0.1135(14) 0.2237(12) 0.0900(10) 0.134(6) Uani 1 1 d D . .
C46 C -0.0215(14) 0.1984(9) 0.0775(8) 0.131(5) Uani 1 1 d D . .
C47 C 0.0341(9) 0.2229(9) 0.1222(8) 0.109(4) Uani 1 1 d . . .
H47 H 0.0970 0.2079 0.1119 0.131 Uiso 1 1 calc R . .
C48 C 0.0139(13) 0.1477(13) 0.0100(11) 0.181(8) Uani 1 1 d D . .
H48A H 0.0431 0.0934 0.0243 0.217 Uiso 1 1 calc R . .
H48B H 0.0564 0.1775 -0.0329 0.217 Uiso 1 1 calc R . .
C49 C -0.0764(17) 0.1389(17) -0.0083(14) 0.178(9) Uani 1 1 d D . .
C50 C -0.1471(17) 0.1808(13) 0.0350(11) 0.143(7) Uani 1 1 d D . .
C51 C -0.2375(17) 0.1931(12) 0.0317(11) 0.163(7) Uani 1 1 d . . .
H51 H -0.2809 0.2285 0.0630 0.196 Uiso 1 1 calc R . .
C52 C -0.261(2) 0.144(2) -0.0277(18) 0.224(16) Uani 1 1 d . . .
H52 H -0.3188 0.1453 -0.0365 0.269 Uiso 1 1 calc R . .
C53 C -0.182(2) 0.0955(16) -0.0673(14) 0.182(10) Uani 1 1 d . . .
H53 H -0.1890 0.0603 -0.1023 0.219 Uiso 1 1 calc R . .
C54 C -0.1003(19) 0.0966(14) -0.0585(13) 0.193(9) Uani 1 1 d . . .
H54 H -0.0534 0.0647 -0.0903 0.232 Uiso 1 1 calc R . .
C55 C 0.1916(7) 0.4530(7) 0.0195(5) 0.076(3) Uani 1 1 d . . .
C56 C 0.1393(8) 0.5056(11) -0.0226(7) 0.116(4) Uani 1 1 d . . .
H56 H 0.1251 0.5617 -0.0124 0.140 Uiso 1 1 calc R . .
C57 C 0.1080(10) 0.4761(16) -0.0796(9) 0.140(6) Uani 1 1 d . . .
H57 H 0.0734 0.5116 -0.1077 0.167 Uiso 1 1 calc R . .
C58 C 0.1288(15) 0.3964(16) -0.0925(10) 0.153(8) Uani 1 1 d . . .
H58 H 0.1083 0.3767 -0.1309 0.184 Uiso 1 1 calc R . .
C59 C 0.1785(16) 0.3410(13) -0.0528(10) 0.171(8) Uani 1 1 d . . .
H59 H 0.1903 0.2848 -0.0627 0.205 Uiso 1 1 calc R . .
C60 C 0.2112(11) 0.3723(9) 0.0038(7) 0.124(5) Uani 1 1 d . . .
H60 H 0.2470 0.3365 0.0306 0.149 Uiso 1 1 calc R . .
C61 C 0.1511(6) 0.5557(6) 0.1475(5) 0.071(2) Uani 1 1 d . . .
C62 C 0.1277(7) 0.6361(8) 0.1208(7) 0.096(3) Uani 1 1 d . . .
H62 H 0.1576 0.6569 0.0705 0.115 Uiso 1 1 calc R . .
C63 C 0.0619(9) 0.6866(9) 0.1656(10) 0.113(4) Uani 1 1 d . . .
H63 H 0.0465 0.7408 0.1455 0.136 Uiso 1 1 calc R . .
C64 C 0.0191(11) 0.6587(12) 0.2384(10) 0.137(5) Uani 1 1 d . . .
H64 H -0.0250 0.6938 0.2692 0.165 Uiso 1 1 calc R . .
C65 C 0.0405(10) 0.5771(11) 0.2679(8) 0.132(5) Uani 1 1 d . . .
H65 H 0.0109 0.5573 0.3185 0.159 Uiso 1 1 calc R . .
C66 C 0.1047(8) 0.5270(8) 0.2226(6) 0.096(3) Uani 1 1 d . . .
H66 H 0.1181 0.4720 0.2420 0.116 Uiso 1 1 calc R . .
C67 C 0.3313(6) 0.5484(6) 0.0393(5) 0.066(2) Uani 1 1 d . . .
C68 C 0.3592(7) 0.5631(7) -0.0409(5) 0.080(3) Uani 1 1 d . . .
H68 H 0.3244 0.5448 -0.0702 0.096 Uiso 1 1 calc R . .
C69 C 0.4356(8) 0.6033(7) -0.0780(6) 0.094(3) Uani 1 1 d . . .
H69 H 0.4520 0.6129 -0.1319 0.113 Uiso 1 1 calc R . .
C70 C 0.4884(8) 0.6297(8) -0.0368(7) 0.099(3) Uani 1 1 d . . .
H70 H 0.5418 0.6559 -0.0626 0.118 Uiso 1 1 calc R . .
C71 C 0.4630(7) 0.6176(7) 0.0437(7) 0.093(3) Uani 1 1 d . . .
H71 H 0.4980 0.6371 0.0723 0.112 Uiso 1 1 calc R . .
C72 C 0.3861(6) 0.5768(6) 0.0805(5) 0.071(2) Uani 1 1 d . . .
C73 C 0.3229(6) 0.6165(7) 0.2087(5) 0.073(3) Uani 1 1 d . . .
C74 C 0.2957(8) 0.6964(8) 0.1842(7) 0.093(3) Uani 1 1 d . . .
H74 H 0.3075 0.7131 0.1312 0.111 Uiso 1 1 calc R . .
C75 C 0.2507(9) 0.7531(9) 0.2367(8) 0.113(4) Uani 1 1 d . . .
H75 H 0.2318 0.8076 0.2199 0.135 Uiso 1 1 calc R . .
C76 C 0.2346(9) 0.7257(10) 0.3162(8) 0.116(4) Uani 1 1 d . . .
H76 H 0.2033 0.7625 0.3526 0.139 Uiso 1 1 calc R . .
C77 C 0.2638(8) 0.6463(8) 0.3417(7) 0.091(3) Uani 1 1 d . . .
H77 H 0.2533 0.6297 0.3947 0.109 Uiso 1 1 calc R . .
C78 C 0.3099(6) 0.5899(6) 0.2870(6) 0.074(3) Uani 1 1 d . . .
C79 C 0.4747(7) 0.4827(8) 0.2860(5) 0.079(3) Uani 1 1 d . . .
C80 C 0.5227(8) 0.5510(9) 0.2535(8) 0.108(4) Uani 1 1 d . . .
H80 H 0.4924 0.6036 0.2455 0.130 Uiso 1 1 calc R . .
C81 C 0.6208(10) 0.5402(15) 0.2320(9) 0.141(6) Uani 1 1 d . . .
H81 H 0.6550 0.5862 0.2100 0.169 Uiso 1 1 calc R . .
C82 C 0.6641(10) 0.4639(16) 0.2435(9) 0.134(7) Uani 1 1 d . . .
H82 H 0.7280 0.4573 0.2282 0.161 Uiso 1 1 calc R . .
C83 C 0.6173(12) 0.3985(12) 0.2759(8) 0.126(5) Uani 1 1 d . . .
H83 H 0.6473 0.3459 0.2847 0.151 Uiso 1 1 calc R . .
C84 C 0.5229(9) 0.4096(10) 0.2965(7) 0.108(4) Uani 1 1 d . . .
H84 H 0.4903 0.3629 0.3194 0.129 Uiso 1 1 calc R . .
C85 C 0.3212(8) 0.4783(7) 0.4219(6) 0.085(3) Uani 1 1 d . . .
C86 C 0.3743(9) 0.5091(9) 0.4614(7) 0.109(4) Uani 1 1 d . . .
H86 H 0.4294 0.5318 0.4342 0.131 Uiso 1 1 calc R . .
C87 C 0.3467(13) 0.5066(12) 0.5405(8) 0.141(6) Uani 1 1 d . . .
H87 H 0.3820 0.5280 0.5676 0.170 Uiso 1 1 calc R . .
C88 C 0.2662(14) 0.4720(12) 0.5790(8) 0.144(6) Uani 1 1 d . . .
H88 H 0.2470 0.4709 0.6329 0.172 Uiso 1 1 calc R . .
C89 C 0.2125(12) 0.4388(13) 0.5414(8) 0.154(7) Uani 1 1 d . . .
H89 H 0.1589 0.4139 0.5690 0.185 Uiso 1 1 calc R . .
C90 C 0.2411(10) 0.4438(9) 0.4597(6) 0.114(4) Uani 1 1 d . . .
H90 H 0.2056 0.4236 0.4320 0.137 Uiso 1 1 calc R . .
O1 O 0.3223(6) 0.2371(5) 0.1195(4) 0.096(2) Uani 1 1 d . A .
O2 O 0.4193(5) 0.2568(6) 0.2217(5) 0.097(2) Uani 1 1 d . A .
O3 O 0.2203(6) 0.1651(5) 0.2651(4) 0.105(2) Uani 1 1 d . A .
O4 O 0.2909(6) 0.2393(5) 0.3643(4) 0.101(2) Uani 1 1 d . A .
O5 O 0.1320(5) 0.3456(5) 0.3407(4) 0.0851(19) Uani 1 1 d . A .
O6 O 0.1276(5) 0.3015(5) 0.2000(4) 0.0845(18) Uani 1 1 d . A .
O7 O 0.2676(4) 0.4148(4) 0.1401(3) 0.0682(15) Uani 1 1 d . A .
O8 O 0.3137(4) 0.4178(4) 0.2891(3) 0.0760(17) Uani 1 1 d . A .
O9 O 0.3633(4) 0.5568(4) 0.1606(3) 0.0748(17) Uani 1 1 d . . .
C1 C 0.4028(12) 0.1483(11) -0.0308(10) 0.31(4) Uani 0.606(18) 1 d PD A 1
C2 C 0.3461(12) 0.1216(9) 0.0522(10) 0.175(16) Uani 0.606(18) 1 d PD A 1
F1 F 0.4958(10) 0.1465(15) -0.0402(12) 0.170(7) Uani 0.606(18) 1 d PDU A 1
F2 F 0.3718(15) 0.2292(11) -0.0496(15) 0.191(10) Uani 0.606(18) 1 d PDU A 1
F3 F 0.3883(13) 0.0986(12) -0.0822(12) 0.189(8) Uani 0.606(18) 1 d PDU A 1
F4 F 0.2617(11) 0.1373(11) 0.0357(11) 0.132(6) Uani 0.606(18) 1 d PDU A 1
F5 F 0.3586(15) 0.0348(10) 0.0656(13) 0.162(7) Uani 0.606(18) 1 d PDU A 1
C1' C 0.3564(12) 0.0820(13) 0.0296(11) 0.088(9) Uani 0.393(18) 1 d PDU A 2
C2' C 0.4172(14) 0.1546(13) 0.0199(8) 0.108(11) Uani 0.393(18) 1 d PDU A 2
F1' F 0.3652(17) 0.0507(18) -0.0386(11) 0.162(10) Uani 0.393(18) 1 d PDU A 2
F2' F 0.2671(13) 0.1014(16) 0.0650(14) 0.125(8) Uani 0.393(18) 1 d PDU A 2
F3' F 0.3963(19) 0.0266(18) 0.0762(14) 0.152(11) Uani 0.393(18) 1 d PDU A 2
F4' F 0.4039(16) 0.2131(13) -0.0381(13) 0.110(7) Uani 0.393(18) 1 d PDU A 2
F5' F 0.4988(14) 0.1083(15) -0.0054(16) 0.138(9) Uani 0.393(18) 1 d PDU A 2
F6 F 0.0868(11) -0.0587(9) 0.2841(11) 0.273(8) Uani 1 1 d D . .
F7 F 0.0784(11) 0.0154(11) 0.3895(9) 0.240(7) Uani 1 1 d D . .
F8 F 0.0686(12) 0.0747(9) 0.2690(14) 0.295(11) Uani 1 1 d D . .
F9 F 0.2351(9) -0.0507(7) 0.3275(9) 0.212(5) Uani 1 1 d D . .
F10 F 0.2385(11) 0.0086(8) 0.2148(8) 0.228(6) Uani 1 1 d D . .
F11 F 0.1094(6) 0.2821(9) 0.5025(5) 0.186(4) Uani 1 1 d D . .
F12 F -0.0297(8) 0.2874(13) 0.5709(5) 0.268(8) Uani 1 1 d D . .
F13 F 0.0157(10) 0.2014(6) 0.4836(7) 0.219(6) Uani 1 1 d D . .
F14 F -0.0961(4) 0.3445(8) 0.4526(5) 0.175(4) Uani 1 1 d D . .
F15 F 0.0118(6) 0.4201(6) 0.4587(5) 0.176(4) Uani 1 1 d D . .
P1 P 0.23707(16) 0.48680(16) 0.09142(13) 0.0667(7) Uani 1 1 d . . .
P2 P 0.35141(17) 0.48618(17) 0.31686(13) 0.0727(7) Uani 1 1 d . . .
Eu1 Eu 0.26336(3) 0.30399(3) 0.24165(2) 0.0675(3) Uani 1 1 d . . .
C91 C 0.8671(18) 0.8769(16) 0.2804(15) 0.224(10) Uiso 1 1 d D . .
H91A H 0.8829 0.9338 0.2773 0.336 Uiso 1 1 calc R . .
H91B H 0.9221 0.8395 0.2723 0.336 Uiso 1 1 calc R . .
H91C H 0.8272 0.8619 0.3308 0.336 Uiso 1 1 calc R . .
C92 C 0.820(6) 0.870(2) 0.220(3) 0.57(5) Uiso 1 1 d D . .
C93 C 0.7852(17) 0.7862(16) 0.2253(14) 0.220(10) Uiso 1 1 d D . .
H93A H 0.7520 0.7864 0.1868 0.330 Uiso 1 1 calc R . .
H93B H 0.7449 0.7736 0.2761 0.330 Uiso 1 1 calc R . .
H93C H 0.8360 0.7442 0.2163 0.330 Uiso 1 1 calc R . .
O10 O 0.804(3) 0.915(2) 0.165(2) 0.46(2) Uiso 1 1 d D . .

loop_
_atom_site_aniso_label
_atom_site_aniso_U_11
_atom_site_aniso_U_22
_atom_site_aniso_U_33
_atom_site_aniso_U_23
_atom_site_aniso_U_13
_atom_site_aniso_U_12
C3 0.205(16) 0.099(10) 0.096(9) -0.053(8) -0.024(10) 0.052(11)
C4 0.164(15) 0.128(13) 0.113(12) 0.002(10) 0.000(11) 0.057(11)
C5 0.110(10) 0.123(11) 0.087(9) 0.011(8) 0.002(8) 0.011(9)
C6 0.101(11) 0.156(13) 0.125(12) 0.037(11) -0.005(10) 0.025(9)
C7 0.123(14) 0.25(2) 0.163(16) 0.053(15) 0.023(13) 0.055(15)
C8 0.097(12) 0.30(3) 0.19(2) -0.066(19) -0.001(13) 0.043(15)
C9 0.149(15) 0.144(13) 0.116(12) 0.004(10) -0.003(11) 0.040(11)
C10 0.124(13) 0.156(14) 0.138(14) -0.020(11) -0.012(11) -0.002(11)
C11 0.088(9) 0.24(2) 0.149(15) 0.059(15) -0.038(11) -0.011(11)
C12 0.155(16) 0.26(2) 0.149(16) -0.039(16) -0.065(13) 0.020(16)
C13 0.151(16) 0.21(2) 0.136(15) -0.017(14) -0.042(14) 0.019(14)
C14 0.114(12) 0.163(15) 0.177(18) 0.035(14) -0.044(13) -0.011(10)
C15 0.115(15) 0.40(4) 0.22(3) 0.03(3) -0.073(16) -0.023(19)
C16 0.142(19) 0.34(4) 0.21(3) 0.02(3) -0.08(2) -0.04(2)
C17 0.21(3) 0.22(2) 0.18(2) 0.04(2) -0.09(2) -0.05(2)
C18 0.19(2) 0.22(2) 0.164(18) -0.046(15) -0.100(16) 0.047(17)
C19 0.23(3) 0.25(4) 0.26(4) -0.01(3) -0.12(3) -0.08(3)
C20 0.31(3) 0.114(14) 0.155(17) 0.041(12) -0.12(2) -0.085(16)
C21 0.230(19) 0.096(11) 0.116(12) 0.034(10) -0.029(12) -0.048(11)
C22 0.32(3) 0.121(14) 0.130(15) 0.057(12) -0.062(17) -0.060(15)
C23 0.129(11) 0.160(15) 0.069(8) 0.012(9) -0.023(7) -0.017(10)
C24 0.135(11) 0.172(15) 0.082(9) 0.022(9) -0.036(8) -0.008(10)
C25 0.42(4) 0.20(2) 0.155(17) 0.011(15) -0.19(2) 0.06(2)
C26 0.44(5) 0.17(2) 0.27(3) -0.07(2) -0.14(3) 0.03(3)
C27 0.150(12) 0.111(11) 0.117(11) 0.016(9) -0.033(9) -0.002(9)
C28 0.21(2) 0.167(18) 0.22(2) -0.041(16) -0.077(18) -0.073(16)
C29 0.205(18) 0.21(2) 0.154(15) 0.028(13) -0.123(15) -0.063(15)
C31 0.33(4) 0.140(17) 0.38(4) -0.01(2) -0.24(3) 0.01(2)
C32 0.53(6) 0.19(3) 0.51(6) -0.06(3) -0.39(6) -0.05(3)
C33 0.33(4) 0.26(3) 0.29(3) 0.07(3) -0.23(3) -0.11(3)
C34 0.140(15) 0.26(3) 0.167(18) 0.066(19) -0.065(13) -0.016(16)
C35 0.26(3) 0.18(2) 0.144(16) -0.034(14) -0.068(17) -0.017(18)
C36 0.119(12) 0.25(2) 0.102(11) 0.015(12) -0.023(9) -0.042(13)
C37 0.120(12) 0.25(2) 0.077(10) -0.017(12) -0.002(9) -0.062(13)
C38 0.090(9) 0.176(14) 0.101(10) -0.059(10) 0.014(7) -0.037(9)
C39 0.083(8) 0.115(9) 0.088(8) -0.035(6) -0.011(6) -0.010(6)
C40 0.072(6) 0.112(8) 0.091(8) -0.019(6) -0.016(6) -0.018(6)
C41 0.075(7) 0.091(7) 0.092(8) -0.020(6) -0.023(6) -0.016(5)
C42 0.091(8) 0.098(8) 0.086(7) -0.013(6) -0.030(6) -0.023(6)
C43 0.097(9) 0.145(12) 0.126(10) 0.007(9) -0.051(8) -0.038(8)
C44 0.145(15) 0.196(19) 0.141(14) 0.027(13) -0.095(13) -0.077(13)
C45 0.137(14) 0.167(16) 0.131(14) 0.028(11) -0.081(13) -0.082(12)
C46 0.198(18) 0.123(11) 0.096(9) -0.019(8) -0.056(11) -0.057(11)
C47 0.106(9) 0.127(10) 0.110(9) -0.018(8) -0.043(8) -0.030(8)
C48 0.21(2) 0.183(18) 0.188(19) -0.050(15) -0.091(16) -0.029(15)
C49 0.23(3) 0.19(2) 0.137(17) 0.015(14) -0.070(18) -0.10(2)
C50 0.164(16) 0.167(17) 0.132(14) 0.057(12) -0.092(14) -0.105(15)
C51 0.19(2) 0.159(16) 0.126(13) 0.017(11) -0.019(13) -0.064(14)
C52 0.21(2) 0.28(4) 0.22(3) 0.12(3) -0.14(2) -0.16(3)
C53 0.24(3) 0.20(2) 0.17(2) 0.003(15) -0.12(2) -0.12(2)
C54 0.26(3) 0.186(19) 0.177(19) 0.001(15) -0.095(19) -0.113(18)
C55 0.081(6) 0.092(8) 0.060(6) -0.005(5) -0.020(5) -0.026(5)
C56 0.094(8) 0.183(14) 0.081(8) -0.023(8) -0.032(7) -0.014(9)
C57 0.109(10) 0.23(2) 0.098(11) -0.017(12) -0.050(8) -0.027(12)
C58 0.185(17) 0.21(2) 0.102(11) 0.007(14) -0.063(12) -0.118(17)
C59 0.28(2) 0.164(16) 0.099(11) -0.012(11) -0.075(14) -0.088(16)
C60 0.186(14) 0.113(11) 0.095(9) -0.015(8) -0.054(9) -0.055(10)
C61 0.064(5) 0.078(7) 0.074(6) -0.012(5) -0.019(5) -0.013(5)
C62 0.077(7) 0.102(9) 0.097(8) 0.001(7) -0.009(6) -0.006(6)
C63 0.088(8) 0.101(9) 0.146(13) -0.021(9) -0.023(9) 0.006(7)
C64 0.115(11) 0.144(14) 0.139(14) -0.053(11) -0.015(10) 0.049(10)
C65 0.128(11) 0.144(13) 0.093(9) -0.034(9) 0.021(8) 0.021(10)
C66 0.095(8) 0.100(8) 0.080(7) -0.011(6) -0.002(6) 0.004(6)
C67 0.066(5) 0.077(6) 0.054(6) -0.019(4) -0.007(4) -0.011(4)
C68 0.080(7) 0.099(7) 0.061(6) -0.018(5) -0.010(5) -0.016(6)
C69 0.106(8) 0.115(9) 0.052(6) -0.009(6) 0.003(6) -0.029(7)
C70 0.084(7) 0.117(9) 0.080(8) -0.002(7) 0.007(6) -0.025(6)
C71 0.081(7) 0.108(8) 0.093(8) -0.014(6) -0.015(6) -0.031(6)
C72 0.077(6) 0.073(6) 0.058(6) -0.010(4) -0.004(5) -0.015(5)
C73 0.072(6) 0.089(8) 0.061(6) -0.018(6) -0.013(5) -0.022(5)
C74 0.099(8) 0.102(9) 0.079(7) -0.020(7) -0.020(6) -0.009(7)
C75 0.132(11) 0.101(9) 0.104(10) -0.016(8) -0.033(8) 0.008(8)
C76 0.115(10) 0.122(12) 0.108(11) -0.053(9) -0.012(8) 0.003(8)
C77 0.093(7) 0.100(9) 0.083(7) -0.025(7) -0.018(6) -0.019(6)
C78 0.068(6) 0.088(7) 0.074(7) -0.035(5) -0.017(5) -0.019(5)
C79 0.075(6) 0.108(8) 0.062(6) -0.035(6) -0.019(5) -0.010(7)
C80 0.089(9) 0.124(10) 0.120(10) -0.032(8) -0.028(7) -0.028(7)
C81 0.083(10) 0.23(2) 0.121(11) -0.048(12) -0.011(8) -0.069(11)
C82 0.078(9) 0.23(2) 0.106(11) -0.082(13) -0.033(8) 0.024(13)
C83 0.109(12) 0.155(14) 0.105(10) -0.015(9) -0.015(8) -0.008(10)
C84 0.079(8) 0.148(13) 0.095(8) -0.030(8) -0.011(6) -0.010(8)
C85 0.096(7) 0.105(8) 0.059(6) -0.024(5) -0.016(6) -0.020(6)
C86 0.113(9) 0.155(12) 0.071(8) -0.033(7) -0.029(7) -0.021(8)
C87 0.152(14) 0.215(18) 0.072(9) -0.059(10) -0.039(9) 0.002(12)
C88 0.167(15) 0.198(17) 0.059(8) -0.037(9) -0.017(10) 0.008(13)
C89 0.150(13) 0.25(2) 0.060(8) -0.030(10) 0.009(8) -0.068(13)
C90 0.123(10) 0.159(12) 0.064(7) -0.030(7) -0.013(7) -0.037(9)
O1 0.124(6) 0.091(5) 0.073(4) -0.026(4) -0.019(4) -0.003(5)
O2 0.078(5) 0.107(6) 0.103(6) -0.015(5) -0.019(4) 0.001(4)
O3 0.147(7) 0.094(5) 0.085(5) 0.005(4) -0.040(5) -0.050(5)
O4 0.122(6) 0.103(6) 0.076(5) 0.012(4) -0.029(4) -0.017(5)
O5 0.074(4) 0.111(5) 0.072(4) -0.030(4) -0.007(3) -0.021(4)
O6 0.072(5) 0.111(5) 0.076(4) -0.026(4) -0.015(3) -0.023(4)
O7 0.076(4) 0.078(4) 0.054(3) -0.013(3) -0.017(3) -0.014(3)
O8 0.086(4) 0.092(4) 0.056(3) -0.020(3) -0.018(3) -0.019(3)
O9 0.094(4) 0.081(4) 0.055(4) -0.023(3) -0.016(3) -0.020(3)
C1 0.47(8) 0.30(5) 0.27(5) -0.25(5) -0.29(6) 0.27(6)
C2 0.27(5) 0.065(15) 0.15(3) -0.079(17) 0.02(3) 0.02(2)
F1 0.165(10) 0.181(11) 0.148(10) -0.022(8) -0.019(8) -0.002(8)
F2 0.192(13) 0.201(13) 0.182(12) -0.031(9) -0.049(9) -0.003(9)
F3 0.215(11) 0.186(11) 0.173(11) -0.074(9) -0.033(8) -0.027(8)
F4 0.140(9) 0.131(10) 0.133(9) -0.042(7) -0.034(7) -0.022(7)
F5 0.181(11) 0.132(10) 0.182(11) -0.037(8) -0.052(9) -0.014(8)
C1' 0.098(12) 0.097(13) 0.064(12) -0.008(9) -0.014(9) -0.002(10)
C2' 0.098(13) 0.113(14) 0.106(14) -0.017(10) -0.015(9) -0.002(9)
F1' 0.180(13) 0.154(13) 0.161(13) -0.037(9) -0.044(9) -0.024(9)
F2' 0.118(11) 0.127(12) 0.135(12) -0.010(9) -0.033(9) -0.029(8)
F3' 0.165(14) 0.135(13) 0.161(13) -0.040(9) -0.047(9) 0.000(9)
F4' 0.109(10) 0.107(10) 0.106(10) -0.030(8) -0.015(8) 0.010(8)
F5' 0.128(11) 0.137(12) 0.144(12) -0.028(9) -0.026(8) 0.005(8)
F6 0.290(17) 0.176(11) 0.37(2) -0.063(13) -0.059(15) -0.131(11)
F7 0.216(13) 0.271(17) 0.222(14) 0.022(13) -0.034(12) -0.088(12)
F8 0.287(18) 0.185(12) 0.49(3) 0.088(16) -0.26(2) -0.104(12)
F9 0.249(13) 0.107(7) 0.275(15) 0.000(8) -0.064(11) -0.023(7)
F10 0.323(18) 0.189(11) 0.185(11) -0.083(9) -0.033(11) -0.088(11)
F11 0.146(8) 0.297(14) 0.110(6) 0.007(7) -0.018(6) -0.069(8)
F12 0.164(9) 0.53(3) 0.089(6) -0.058(10) 0.031(6) -0.056(12)
F13 0.293(16) 0.227(13) 0.149(9) 0.029(9) -0.062(9) -0.121(12)
F14 0.084(5) 0.290(12) 0.145(7) -0.101(8) 0.018(5) -0.027(6)
F15 0.155(7) 0.223(10) 0.148(7) -0.118(8) 0.009(6) -0.027(7)
P1 0.0642(14) 0.0825(17) 0.0555(13) -0.0161(12) -0.0124(11) -0.0137(12)
P2 0.0746(15) 0.0958(19) 0.0543(14) -0.0241(12) -0.0148(11) -0.0222(13)
Eu1 0.0698(4) 0.0774(4) 0.0574(4) -0.0158(2) -0.0125(2) -0.0153(2)

loop_
_atom_type_symbol
_atom_type_description
_atom_type_scat_dispersion_real
_atom_type_scat_dispersion_imag
_atom_type_scat_source
C C 0.0033 0.0016 'International Tables Vol C Tables 4.2.6.8 and 6.1.1.4'
H H 0.0000 0.0000 'International Tables Vol C Tables 4.2.6.8 and 6.1.1.4'
O O 0.0106 0.0060 'International Tables Vol C Tables 4.2.6.8 and 6.1.1.4'
F F 0.0171 0.0103 'International Tables Vol C Tables 4.2.6.8 and 6.1.1.4'
P P 0.1023 0.0942 'International Tables Vol C Tables 4.2.6.8 and 6.1.1.4'
Eu Eu -0.1578 3.6682 'International Tables Vol C Tables 4.2.6.8 and 6.1.1.4'

loop_
_geom_angle_atom_site_label_1
_geom_angle_atom_site_label_2
_geom_angle_atom_site_label_3
_geom_angle
_geom_angle_site_symmetry_1
_geom_angle_site_symmetry_3
_geom_angle_publ_flag
O1 C3 C4 124.4(12) . . ?
O1 C3 C2' 118.6(14) . . ?
C4 C3 C2' 106.9(15) . . ?
O1 C3 C2 107.2(13) . . ?
C4 C3 C2 127.5(15) . . ?
C2' C3 C2 46.3(11) . . ?
C3 C4 C5 124.5(13) . . ?
C3 C4 H4 117.8 . . ?
C5 C4 H4 117.8 . . ?
O2 C5 C4 120.9(14) . . ?
O2 C5 C6 116.5(16) . . ?
C4 C5 C6 122.6(16) . . ?
C7 C6 C11 120.2(19) . . ?
C7 C6 C5 126(2) . . ?
C11 C6 C5 114.0(14) . . ?
C6 C7 C8 118(2) . . ?
C6 C7 H7 121.2 . . ?
C8 C7 H7 121.2 . . ?
C9 C8 C7 121.9(17) . . ?
C9 C8 H8 119.0 . . ?
C7 C8 H8 119.0 . . ?
C10 C9 C8 120.7(16) . . ?
C10 C9 C14 107.9(15) . . ?
C8 C9 C14 131.0(18) . . ?
C9 C10 C11 114.8(16) . . ?
C9 C10 C12 112.4(16) . . ?
C11 C10 C12 132.7(16) . . ?
C6 C11 C10 124.2(16) . . ?
C6 C11 H11 117.9 . . ?
C10 C11 H11 117.9 . . ?
C13 C12 C10 104.5(15) . . ?
C13 C12 H12A 110.9 . . ?
C10 C12 H12A 110.9 . . ?
C13 C12 H12B 110.9 . . ?
C10 C12 H12B 110.9 . . ?
H12A C12 H12B 108.9 . . ?
C18 C13 C14 121.7(17) . . ?
C18 C13 C12 131(2) . . ?
C14 C13 C12 106.9(16) . . ?
C15 C14 C13 121(2) . . ?
C15 C14 C9 130(2) . . ?
C13 C14 C9 108.3(15) . . ?
C16 C15 C14 115(3) . . ?
C16 C15 H15 122.4 . . ?
C14 C15 H15 122.4 . . ?
C17 C16 C15 124(3) . . ?
C17 C16 H16 118.2 . . ?
C15 C16 H16 118.2 . . ?
C16 C17 C18 123(3) . . ?
C16 C17 H17 118.5 . . ?
C18 C17 H17 118.5 . . ?
C13 C18 C17 115(2) . . ?
C13 C18 H18 122.6 . . ?
C17 C18 H18 122.6 . . ?
F8 C19 F6 105.1(15) . . ?
F8 C19 F7 118.0(19) . . ?
F6 C19 F7 120.5(19) . . ?
F8 C19 C20 103.9(15) . . ?
F6 C19 C20 106.6(15) . . ?
F7 C19 C20 100.9(14) . . ?
F9 C20 F10 103.6(16) . . ?
F9 C20 C19 104.6(13) . . ?
F10 C20 C19 110.2(15) . . ?
F9 C20 C21 115.2(13) . . ?
F10 C20 C21 109.6(13) . . ?
C19 C20 C21 113.0(14) . . ?
O3 C21 C22 126.0(15) . . ?
O3 C21 C20 118.8(15) . . ?
C22 C21 C20 115.2(14) . . ?
C21 C22 C23 125.6(13) . . ?
C21 C22 H22 117.2 . . ?
C23 C22 H22 117.2 . . ?
O4 C23 C24 119.5(5) . . ?
O4 C23 C22 120.2(7) . . ?
C24 C23 C22 120.3(5) . . ?
C25 C24 C29 120.0 . . ?
C25 C24 C23 118.5 . . ?
C29 C24 C23 121.3 . . ?
C24 C25 C26 120.0 . . ?
C24 C25 H25 120.0 . . ?
C26 C25 H25 120.0 . . ?
C27 C26 C25 120.0 . . ?
C27 C26 H26 120.0 . . ?
C25 C26 H26 120.0 . . ?
C26 C27 C28 120.0 . . ?
C26 C27 C36 129.1(3) . . ?
C28 C27 C36 110.7(3) . . ?
C27 C28 C29 120.0 . . ?
C27 C28 C30 114.1(3) . . ?
C29 C28 C30 125.7(3) . . ?
C28 C29 C24 120.0 . . ?
C28 C29 H29 120.0 . . ?
C24 C29 H29 120.0 . . ?
C28 C30 C31 94.9(3) . . ?
C28 C30 H30A 112.8 . . ?
C31 C30 H30A 112.8 . . ?
C28 C30 H30B 112.8 . . ?
C31 C30 H30B 112.8 . . ?
H30A C30 H30B 110.2 . . ?
C32 C31 C36 120.0 . . ?
C32 C31 C30 123.8 . . ?
C36 C31 C30 115.9 . . ?
C31 C32 C33 120.0 . . ?
C31 C32 H32 120.0 . . ?
C33 C32 H32 120.0 . . ?
C34 C33 C32 120.0 . . ?
C34 C33 H33 120.0 . . ?
C32 C33 H33 120.0 . . ?
C35 C34 C33 120.0 . . ?
C35 C34 H34 120.0 . . ?
C33 C34 H34 120.0 . . ?
C34 C35 C36 120.0 . . ?
C34 C35 H35 120.0 . . ?
C36 C35 H35 120.0 . . ?
C35 C36 C31 120.0 . . ?
C35 C36 C27 136.9(3) . . ?
C31 C36 C27 103.1(3) . . ?
F13 C37 F11 106.8(10) . . ?
F13 C37 F12 106.9(10) . . ?
F11 C37 F12 105.7(8) . . ?
F13 C37 C38 111.7(6) . . ?
F11 C37 C38 113.4(5) . . ?
F12 C37 C38 111.8(8) . . ?
F14 C38 F15 106.8(7) . . ?
F14 C38 C37 107.0(6) . . ?
F15 C38 C37 106.3(5) . . ?
F14 C38 C39 112.5(4) . . ?
F15 C38 C39 110.1(4) . . ?
C37 C38 C39 113.6 . . ?
O5 C39 C40 128.6(3) . . ?
O5 C39 C38 113.2(3) . . ?
C40 C39 C38 118.2 . . ?
C39 C40 C41 121.2(5) . . ?
C39 C40 H40 119.4 . . ?
C41 C40 H40 119.4 . . ?
O6 C41 C40 123.5(8) . . ?
O6 C41 C42 118.2(10) . . ?
C40 C41 C42 118.2(9) . . ?
C43 C42 C47 119.3(11) . . ?
C43 C42 C41 124.6(12) . . ?
C47 C42 C41 116.1(11) . . ?
C44 C43 C42 121.3(17) . . ?
C44 C43 H43 119.4 . . ?
C42 C43 H43 119.4 . . ?
C45 C44 C43 124.2(19) . . ?
C45 C44 H44 117.9 . . ?
C43 C44 H44 117.9 . . ?
C44 C45 C46 117.4(14) . . ?
C44 C45 C50 136(2) . . ?
C46 C45 C50 106.0(17) . . ?
C45 C46 C47 122.8(13) . . ?
C45 C46 C48 112.9(15) . . ?
C47 C46 C48 124.2(18) . . ?
C42 C47 C46 115.0(13) . . ?
C42 C47 H47 122.5 . . ?
C46 C47 H47 122.5 . . ?
C46 C48 C49 98.8(15) . . ?
C46 C48 H48A 112.0 . . ?
C49 C48 H48A 112.0 . . ?
C46 C48 H48B 112.0 . . ?
C49 C48 H48B 112.0 . . ?
H48A C48 H48B 109.7 . . ?
C50 C49 C54 112(2) . . ?
C50 C49 C48 113.7(19) . . ?
C54 C49 C48 134(3) . . ?
C49 C50 C51 130.5(17) . . ?
C49 C50 C45 108.1(19) . . ?
C51 C50 C45 121(2) . . ?
C50 C51 C52 115(2) . . ?
C50 C51 H51 122.7 . . ?
C52 C51 H51 122.7 . . ?
C53 C52 C51 110.4(19) . . ?
C53 C52 H52 124.8 . . ?
C51 C52 H52 124.8 . . ?
C54 C53 C52 125(2) . . ?
C54 C53 H53 117.5 . . ?
C52 C53 H53 117.5 . . ?
C53 C54 C49 127(3) . . ?
C53 C54 H54 116.7 . . ?
C49 C54 H54 116.7 . . ?
C60 C55 C56 118.3(11) . . ?
C60 C55 P1 117.6(9) . . ?
C56 C55 P1 124.0(10) . . ?
C57 C56 C55 121.3(16) . . ?
C57 C56 H56 119.3 . . ?
C55 C56 H56 119.3 . . ?
C58 C57 C56 118.0(17) . . ?
C58 C57 H57 121.0 . . ?
C56 C57 H57 121.0 . . ?
C57 C58 C59 123.9(17) . . ?
C57 C58 H58 118.1 . . ?
C59 C58 H58 118.1 . . ?
C58 C59 C60 117.4(18) . . ?
C58 C59 H59 121.3 . . ?
C60 C59 H59 121.3 . . ?
C55 C60 C59 121.0(16) . . ?
C55 C60 H60 119.5 . . ?
C59 C60 H60 119.5 . . ?
C62 C61 C66 117.3(10) . . ?
C62 C61 P1 123.6(8) . . ?
C66 C61 P1 119.1(8) . . ?
C63 C62 C61 121.7(11) . . ?
C63 C62 H62 119.1 . . ?
C61 C62 H62 119.1 . . ?
C64 C63 C62 120.3(13) . . ?
C64 C63 H63 119.9 . . ?
C62 C63 H63 119.9 . . ?
C63 C64 C65 119.9(12) . . ?
C63 C64 H64 120.0 . . ?
C65 C64 H64 120.0 . . ?
C66 C65 C64 119.3(13) . . ?
C66 C65 H65 120.3 . . ?
C64 C65 H65 120.3 . . ?
C65 C66 C61 121.4(12) . . ?
C65 C66 H66 119.3 . . ?
C61 C66 H66 119.3 . . ?
C68 C67 C72 116.7(8) . . ?
C68 C67 P1 124.1(7) . . ?
C72 C67 P1 118.9(6) . . ?
C69 C68 C67 122.0(10) . . ?
C69 C68 H68 119.0 . . ?
C67 C68 H68 119.0 . . ?
C68 C69 C70 120.3(10) . . ?
C68 C69 H69 119.9 . . ?
C70 C69 H69 119.9 . . ?
C69 C70 C71 120.1(10) . . ?
C69 C70 H70 119.9 . . ?
C71 C70 H70 119.9 . . ?
C72 C71 C70 119.1(11) . . ?
C72 C71 H71 120.5 . . ?
C70 C71 H71 120.5 . . ?
C71 C72 O9 120.6(9) . . ?
C71 C72 C67 121.7(9) . . ?
O9 C72 C67 117.5(8) . . ?
O9 C73 C74 124.2(9) . . ?
O9 C73 C78 114.4(9) . . ?
C74 C73 C78 121.4(10) . . ?
C73 C74 C75 121.2(11) . . ?
C73 C74 H74 119.4 . . ?
C75 C74 H74 119.4 . . ?
C74 C75 C76 117.7(12) . . ?
C74 C75 H75 121.1 . . ?
C76 C75 H75 121.1 . . ?
C77 C76 C75 121.7(11) . . ?
C77 C76 H76 119.1 . . ?
C75 C76 H76 119.1 . . ?
C76 C77 C78 119.3(11) . . ?
C76 C77 H77 120.3 . . ?
C78 C77 H77 120.3 . . ?
C73 C78 C77 118.6(10) . . ?
C73 C78 P2 120.1(7) . . ?
C77 C78 P2 121.3(8) . . ?
C84 C79 C80 117.4(11) . . ?
C84 C79 P2 118.7(10) . . ?
C80 C79 P2 123.8(10) . . ?
C79 C80 C81 118.4(15) . . ?
C79 C80 H80 120.8 . . ?
C81 C80 H80 120.8 . . ?
C82 C81 C80 120.3(16) . . ?
C82 C81 H81 119.8 . . ?
C80 C81 H81 119.8 . . ?
C83 C82 C81 120.9(15) . . ?
C83 C82 H82 119.6 . . ?
C81 C82 H82 119.6 . . ?
C82 C83 C84 118.3(16) . . ?
C82 C83 H83 120.9 . . ?
C84 C83 H83 120.8 . . ?
C79 C84 C83 124.6(14) . . ?
C79 C84 H84 117.7 . . ?
C83 C84 H84 117.7 . . ?
C90 C85 C86 121.5(10) . . ?
C90 C85 P2 116.6(8) . . ?
C86 C85 P2 121.8(9) . . ?
C87 C86 C85 120.2(14) . . ?
C87 C86 H86 119.9 . . ?
C85 C86 H86 119.9 . . ?
C86 C87 C88 118.7(14) . . ?
C86 C87 H87 120.7 . . ?
C88 C87 H87 120.7 . . ?
C87 C88 C89 122.6(12) . . ?
C87 C88 H88 118.7 . . ?
C89 C88 H88 118.7 . . ?
C88 C89 C90 117.9(14) . . ?
C88 C89 H89 121.1 . . ?
C90 C89 H89 121.1 . . ?
C85 C90 C89 119.1(13) . . ?
C85 C90 H90 120.4 . . ?
C89 C90 H90 120.4 . . ?
C3 O1 Eu1 129.2(7) . . ?
C5 O2 Eu1 137.1(10) . . ?
C21 O3 Eu1 139.1(9) . . ?
C23 O4 Eu1 137.2(6) . . ?
C39 O5 Eu1 133.0(4) . . ?
C41 O6 Eu1 138.0(7) . . ?
P1 O7 Eu1 160.5(4) . . ?
P2 O8 Eu1 176.2(4) . . ?
C73 O9 C72 120.2(8) . . ?
F3 C1 F2 108.3(10) . . ?
F3 C1 F1 107.9(10) . . ?
F2 C1 F1 108.0(11) . . ?
F3 C1 C2 110.5(15) . . ?
F2 C1 C2 106.9(16) . . ?
F1 C1 C2 115.0(15) . . ?
F4 C2 F5 105.4(10) . . ?
F4 C2 C1 95.2(15) . . ?
F5 C2 C1 108.2(16) . . ?
F4 C2 C3 123.8(14) . . ?
F5 C2 C3 116.8(15) . . ?
C1 C2 C3 104.2(11) . . ?
F2' C1' F1' 110.8(11) . . ?
F2' C1' F3' 111.1(11) . . ?
F1' C1' F3' 110.3(11) . . ?
F2' C1' C2' 113.7(17) . . ?
F1' C1' C2' 111.7(17) . . ?
F3' C1' C2' 98.8(19) . . ?
F4' C2' F5' 109.4(10) . . ?
F4' C2' C1' 110.7(18) . . ?
F5' C2' C1' 95.9(17) . . ?
F4' C2' C3 119.5(17) . . ?
F5' C2' C3 122.1(18) . . ?
C1' C2' C3 94.4(13) . . ?
O7 P1 C55 111.7(4) . . ?
O7 P1 C61 112.1(4) . . ?
C55 P1 C61 108.0(5) . . ?
O7 P1 C67 111.3(4) . . ?
C55 P1 C67 106.1(4) . . ?
C61 P1 C67 107.4(4) . . ?
O8 P2 C78 114.2(4) . . ?
O8 P2 C79 112.9(4) . . ?
C78 P2 C79 106.7(5) . . ?
O8 P2 C85 111.0(4) . . ?
C78 P2 C85 105.6(5) . . ?
C79 P2 C85 105.9(5) . . ?
O3 Eu1 O2 91.3(3) . . ?
O3 Eu1 O5 90.1(3) . . ?
O2 Eu1 O5 141.5(3) . . ?
O3 Eu1 O7 135.6(2) . . ?
O2 Eu1 O7 102.3(2) . . ?
O5 Eu1 O7 103.3(2) . . ?
O3 Eu1 O6 72.2(3) . . ?
O2 Eu1 O6 145.8(3) . . ?
O5 Eu1 O6 70.0(2) . . ?
O7 Eu1 O6 73.3(2) . . ?
O3 Eu1 O8 147.6(2) . . ?
O2 Eu1 O8 81.4(3) . . ?
O5 Eu1 O8 77.1(2) . . ?
O7 Eu1 O8 76.7(2) . . ?
O6 Eu1 O8 128.0(2) . . ?
O3 Eu1 O4 70.2(3) . . ?
O2 Eu1 O4 70.5(3) . . ?
O5 Eu1 O4 73.9(3) . . ?
O7 Eu1 O4 154.1(2) . . ?
O6 Eu1 O4 126.8(3) . . ?
O8 Eu1 O4 77.6(2) . . ?
O3 Eu1 O1 72.0(3) . . ?
O2 Eu1 O1 68.6(3) . . ?
O5 Eu1 O1 146.7(3) . . ?
O7 Eu1 O1 74.2(2) . . ?
O6 Eu1 O1 77.8(2) . . ?
O8 Eu1 O1 131.8(2) . . ?
O4 Eu1 O1 122.4(3) . . ?
C92 C91 H91A 109.5 . . ?
C92 C91 H91B 109.3 . . ?
H91A C91 H91B 109.5 . . ?
C92 C91 H91C 109.6 . . ?
H91A C91 H91C 109.5 . . ?
H91B C91 H91C 109.5 . . ?
O10 C92 C91 136(3) . . ?
O10 C92 C93 111(3) . . ?
C91 C92 C93 113(2) . . ?
C92 C93 H93A 109.5 . . ?
C92 C93 H93B 109.7 . . ?
H93A C93 H93B 109.5 . . ?
C92 C93 H93C 109.3 . . ?
H93A C93 H93C 109.5 . . ?
H93B C93 H93C 109.5 . . ?

loop_
_geom_bond_atom_site_label_1
_geom_bond_atom_site_label_2
_geom_bond_distance
_geom_bond_site_symmetry_2
_geom_bond_publ_flag
C3 O1 1.260(15) . ?
C3 C4 1.40(2) . ?
C3 C2' 1.531(10) . ?
C3 C2 1.561(10) . ?
C4 C5 1.42(2) . ?
C4 H4 0.9300 . ?
C5 O2 1.202(15) . ?
C5 C6 1.53(2) . ?
C6 C7 1.32(2) . ?
C6 C11 1.36(2) . ?
C7 C8 1.45(3) . ?
C7 H7 0.9300 . ?
C8 C9 1.42(2) . ?
C8 H8 0.9300 . ?
C9 C10 1.33(2) . ?
C9 C14 1.506(10) . ?
C10 C11 1.49(2) . ?
C10 C12 1.501(10) . ?
C11 H11 0.9300 . ?
C12 C13 1.496(10) . ?
C12 H12A 0.9700 . ?
C12 H12B 0.9700 . ?
C13 C18 1.31(2) . ?
C13 C14 1.44(2) . ?
C14 C15 1.37(3) . ?
C15 C16 1.34(3) . ?
C15 H15 0.9300 . ?
C16 C17 1.33(3) . ?
C16 H16 0.9300 . ?
C17 C18 1.42(3) . ?
C17 H17 0.9300 . ?
C18 H18 0.9300 . ?
C19 F8 1.333(10) . ?
C19 F6 1.338(10) . ?
C19 F7 1.341(10) . ?
C19 C20 1.501(10) . ?
C20 F9 1.340(10) . ?
C20 F10 1.353(10) . ?
C20 C21 1.533(10) . ?
C21 O3 1.214(16) . ?
C21 C22 1.29(2) . ?
C22 C23 1.502(17) . ?
C22 H22 0.9300 . ?
C23 O4 1.212(10) . ?
C23 C24 1.4406 . ?
C24 C25 1.3900 . ?
C24 C29 1.3900 . ?
C25 C26 1.3900 . ?
C25 H25 0.9300 . ?
C26 C27 1.3900 . ?
C26 H26 0.9300 . ?
C27 C28 1.3900 . ?
C27 C36 1.476(6) . ?
C28 C29 1.3900 . ?
C28 C30 1.501(6) . ?
C29 H29 0.9300 . ?
C30 C31 1.5960 . ?
C30 H30A 0.9700 . ?
C30 H30B 0.9700 . ?
C31 C32 1.3900 . ?
C31 C36 1.3900 . ?
C32 C33 1.3900 . ?
C32 H32 0.9300 . ?
C33 C34 1.3900 . ?
C33 H33 0.9300 . ?
C34 C35 1.3900 . ?
C34 H34 0.9300 . ?
C35 C36 1.3900 . ?
C35 H35 0.9300 . ?
C37 F13 1.327(9) . ?
C37 F11 1.333(8) . ?
C37 F12 1.336(7) . ?
C37 C38 1.5052 . ?
C38 F14 1.345(7) . ?
C38 F15 1.357(8) . ?
C38 C39 1.5269 . ?
C39 O5 1.267(8) . ?
C39 C40 1.3762 . ?
C40 C41 1.414(12) . ?
C40 H40 0.9300 . ?
C41 O6 1.242(12) . ?
C41 C42 1.483(15) . ?
C42 C43 1.369(17) . ?
C42 C47 1.370(17) . ?
C43 C44 1.328(19) . ?
C43 H43 0.9300 . ?
C44 C45 1.26(2) . ?
C44 H44 0.9300 . ?
C45 C46 1.37(2) . ?
C45 C50 1.491(10) . ?
C46 C47 1.425(19) . ?
C46 C48 1.487(10) . ?
C47 H47 0.9300 . ?
C48 C49 1.516(10) . ?
C48 H48A 0.9700 . ?
C48 H48B 0.9700 . ?
C49 C50 1.31(3) . ?
C49 C54 1.34(3) . ?
C50 C51 1.38(3) . ?
C51 C52 1.54(3) . ?
C51 H51 0.9300 . ?
C52 C53 1.42(4) . ?
C52 H52 0.9300 . ?
C53 C54 1.29(3) . ?
C53 H53 0.9300 . ?
C54 H54 0.9300 . ?
C55 C60 1.343(17) . ?
C55 C56 1.392(16) . ?
C55 P1 1.783(10) . ?
C56 C57 1.39(2) . ?
C56 H56 0.9300 . ?
C57 C58 1.32(2) . ?
C57 H57 0.9300 . ?
C58 C59 1.36(3) . ?
C58 H58 0.9300 . ?
C59 C60 1.41(2) . ?
C59 H59 0.9300 . ?
C60 H60 0.9300 . ?
C61 C62 1.365(14) . ?
C61 C66 1.385(14) . ?
C61 P1 1.783(10) . ?
C62 C63 1.359(17) . ?
C62 H62 0.9300 . ?
C63 C64 1.34(2) . ?
C63 H63 0.9300 . ?
C64 C65 1.39(2) . ?
C64 H64 0.9300 . ?
C65 C66 1.348(16) . ?
C65 H65 0.9300 . ?
C66 H66 0.9300 . ?
C67 C68 1.383(13) . ?
C67 C72 1.396(13) . ?
C67 P1 1.798(9) . ?
C68 C69 1.353(14) . ?
C68 H68 0.9300 . ?
C69 C70 1.356(16) . ?
C69 H69 0.9300 . ?
C70 C71 1.386(16) . ?
C70 H70 0.9300 . ?
C71 C72 1.362(14) . ?
C71 H71 0.9300 . ?
C72 O9 1.390(11) . ?
C73 O9 1.351(11) . ?
C73 C74 1.361(15) . ?
C73 C78 1.385(13) . ?
C74 C75 1.380(16) . ?
C74 H74 0.9300 . ?
C75 C76 1.405(18) . ?
C75 H75 0.9300 . ?
C76 C77 1.368(17) . ?
C76 H76 0.9300 . ?
C77 C78 1.406(14) . ?
C77 H77 0.9300 . ?
C78 P2 1.786(11) . ?
C79 C84 1.335(16) . ?
C79 C80 1.360(16) . ?
C79 P2 1.794(10) . ?
C80 C81 1.426(19) . ?
C80 H80 0.9300 . ?
C81 C82 1.35(2) . ?
C81 H81 0.9300 . ?
C82 C83 1.31(2) . ?
C82 H82 0.9300 . ?
C83 C84 1.373(19) . ?
C83 H83 0.9300 . ?
C84 H84 0.9300 . ?
C85 C90 1.357(16) . ?
C85 C86 1.370(15) . ?
C85 P2 1.808(10) . ?
C86 C87 1.363(18) . ?
C86 H86 0.9300 . ?
C87 C88 1.36(2) . ?
C87 H87 0.9300 . ?
C88 C89 1.37(2) . ?
C88 H88 0.9300 . ?
C89 C90 1.406(17) . ?
C89 H89 0.9300 . ?
C90 H90 0.9300 . ?
O1 Eu1 2.463(7) . ?
O2 Eu1 2.346(8) . ?
O3 Eu1 2.343(8) . ?
O4 Eu1 2.440(7) . ?
O5 Eu1 2.375(6) . ?
O6 Eu1 2.378(7) . ?
O7 P1 1.473(6) . ?
O7 Eu1 2.377(6) . ?
O8 P2 1.484(7) . ?
O8 Eu1 2.381(6) . ?
C1 F3 1.365(10) . ?
C1 F2 1.366(10) . ?
C1 F1 1.371(10) . ?
C1 C2 1.538(10) . ?
C2 F4 1.381(10) . ?
C2 F5 1.384(10) . ?
C1' F2' 1.349(10) . ?
C1' F1' 1.350(10) . ?
C1' F3' 1.354(10) . ?
C1' C2' 1.524(10) . ?
C2' F4' 1.357(10) . ?
C2' F5' 1.367(10) . ?
C91 C92 1.470(11) . ?
C91 H91A 0.9600 . ?
C91 H91B 0.9600 . ?
C91 H91C 0.9600 . ?
C92 O10 1.216(11) . ?
C92 C93 1.473(11) . ?
C93 H93A 0.9600 . ?
C93 H93B 0.9600 . ?
C93 H93C 0.9600 . ?

loop_
_geom_torsion_atom_site_label_1
_geom_torsion_atom_site_label_2
_geom_torsion_atom_site_label_3
_geom_torsion_atom_site_label_4
_geom_torsion
_geom_torsion_site_symmetry_1
_geom_torsion_site_symmetry_2
_geom_torsion_site_symmetry_3
_geom_torsion_site_symmetry_4
_geom_torsion_publ_flag
O1 C3 C4 C5 1(3) . . . . ?
C2' C3 C4 C5 145.5(16) . . . . ?
C2 C3 C4 C5 -167.1(15) . . . . ?
C3 C4 C5 O2 0(2) . . . . ?
C3 C4 C5 C6 -179.9(15) . . . . ?
O2 C5 C6 C7 -152.4(18) . . . . ?
C4 C5 C6 C7 27(3) . . . . ?
O2 C5 C6 C11 26(2) . . . . ?
C4 C5 C6 C11 -154.3(16) . . . . ?
C11 C6 C7 C8 -2(3) . . . . ?
C5 C6 C7 C8 176.8(18) . . . . ?
C6 C7 C8 C9 -6(4) . . . . ?
C7 C8 C9 C10 8(3) . . . . ?
C7 C8 C9 C14 -180(2) . . . . ?
C8 C9 C10 C11 -3(3) . . . . ?
C14 C9 C10 C11 -177.0(15) . . . . ?
C8 C9 C10 C12 174(2) . . . . ?
C14 C9 C10 C12 0(2) . . . . ?
C7 C6 C11 C10 7(3) . . . . ?
C5 C6 C11 C10 -172.0(15) . . . . ?
C9 C10 C11 C6 -4(3) . . . . ?
C12 C10 C11 C6 179(2) . . . . ?
C9 C10 C12 C13 -2(3) . . . . ?
C11 C10 C12 C13 175(2) . . . . ?
C10 C12 C13 C18 -173(3) . . . . ?
C10 C12 C13 C14 2(2) . . . . ?
C18 C13 C14 C15 -4(4) . . . . ?
C12 C13 C14 C15 179(2) . . . . ?
C18 C13 C14 C9 174(2) . . . . ?
C12 C13 C14 C9 -2(2) . . . . ?
C10 C9 C14 C15 179(2) . . . . ?
C8 C9 C14 C15 7(4) . . . . ?
C10 C9 C14 C13 1(2) . . . . ?
C8 C9 C14 C13 -172(2) . . . . ?
C13 C14 C15 C16 -1(4) . . . . ?
C9 C14 C15 C16 -179(2) . . . . ?
C14 C15 C16 C17 4(5) . . . . ?
C15 C16 C17 C18 -2(5) . . . . ?
C14 C13 C18 C17 6(4) . . . . ?
C12 C13 C18 C17 -179(2) . . . . ?
C16 C17 C18 C13 -3(4) . . . . ?
F8 C19 C20 F9 -173.1(15) . . . . ?
F6 C19 C20 F9 -62.3(17) . . . . ?
F7 C19 C20 F9 64.2(16) . . . . ?
F8 C19 C20 F10 -62.2(17) . . . . ?
F6 C19 C20 F10 48.5(19) . . . . ?
F7 C19 C20 F10 175.1(14) . . . . ?
F8 C19 C20 C21 60.9(18) . . . . ?
F6 C19 C20 C21 171.6(15) . . . . ?
F7 C19 C20 C21 -61.9(17) . . . . ?
F9 C20 C21 O3 161.6(17) . . . . ?
F10 C20 C21 O3 45(2) . . . . ?
C19 C20 C21 O3 -78(2) . . . . ?
F9 C20 C21 C22 -21(3) . . . . ?
F10 C20 C21 C22 -137(2) . . . . ?
C19 C20 C21 C22 100(2) . . . . ?
O3 C21 C22 C23 -10(4) . . . . ?
C20 C21 C22 C23 172.1(16) . . . . ?
C21 C22 C23 O4 10(3) . . . . ?
C21 C22 C23 C24 -172.5(18) . . . . ?
O4 C23 C24 C25 -166.6(6) . . . . ?
C22 C23 C24 C25 15.6(10) . . . . ?
O4 C23 C24 C29 7.9(6) . . . . ?
C22 C23 C24 C29 -169.9(10) . . . . ?
C29 C24 C25 C26 0.0 . . . . ?
C23 C24 C25 C26 174.6 . . . . ?
C24 C25 C26 C27 0.0 . . . . ?
C25 C26 C27 C28 0.0 . . . . ?
C25 C26 C27 C36 -175.1(4) . . . . ?
C26 C27 C28 C29 0.0 . . . . ?
C36 C27 C28 C29 176.0(3) . . . . ?
C26 C27 C28 C30 175.4(3) . . . . ?
C36 C27 C28 C30 -8.6 . . . . ?
C27 C28 C29 C24 0.0 . . . . ?
C30 C28 C29 C24 -174.9(4) . . . . ?
C25 C24 C29 C28 0.0 . . . . ?
C23 C24 C29 C28 -174.4 . . . . ?
C27 C28 C30 C31 10.90(17) . . . . ?
C29 C28 C30 C31 -174.0(2) . . . . ?
C28 C30 C31 C32 175.4(3) . . . . ?
C28 C30 C31 C36 -10.7(3) . . . . ?
C36 C31 C32 C33 0.0 . . . . ?
C30 C31 C32 C33 173.7 . . . . ?
C31 C32 C33 C34 0.0 . . . . ?
C32 C33 C34 C35 0.0 . . . . ?
C33 C34 C35 C36 0.0 . . . . ?
C34 C35 C36 C31 0.0 . . . . ?
C34 C35 C36 C27 178.8(5) . . . . ?
C32 C31 C36 C35 0.0 . . . . ?
C30 C31 C36 C35 -174.2 . . . . ?
C32 C31 C36 C27 -179.2(3) . . . . ?
C30 C31 C36 C27 6.7(3) . . . . ?
C26 C27 C36 C35 -2.5(6) . . . . ?
C28 C27 C36 C35 -178.0(2) . . . . ?
C26 C27 C36 C31 176.42(18) . . . . ?
C28 C27 C36 C31 0.93(19) . . . . ?
F13 C37 C38 F14 70.1(8) . . . . ?
F11 C37 C38 F14 -169.0(8) . . . . ?
F12 C37 C38 F14 -49.6(9) . . . . ?
F13 C37 C38 F15 -176.0(9) . . . . ?
F11 C37 C38 F15 -55.1(7) . . . . ?
F12 C37 C38 F15 64.3(9) . . . . ?
F13 C37 C38 C39 -54.7(7) . . . . ?
F11 C37 C38 C39 66.2(6) . . . . ?
F12 C37 C38 C39 -174.4(8) . . . . ?
F14 C38 C39 O5 169.3(9) . . . . ?
F15 C38 C39 O5 50.2(7) . . . . ?
C37 C38 C39 O5 -68.9(5) . . . . ?
F14 C38 C39 C40 -10.6(6) . . . . ?
F15 C38 C39 C40 -129.6(6) . . . . ?
C37 C38 C39 C40 111.2 . . . . ?
O5 C39 C40 C41 0.9(7) . . . . ?
C38 C39 C40 C41 -179.3(6) . . . . ?
C39 C40 C41 O6 1.5(13) . . . . ?
C39 C40 C41 C42 -180.0(7) . . . . ?
O6 C41 C42 C43 -152.5(12) . . . . ?
C40 C41 C42 C43 29.0(17) . . . . ?
O6 C41 C42 C47 26.7(16) . . . . ?
C40 C41 C42 C47 -151.9(10) . . . . ?
C47 C42 C43 C44 0(2) . . . . ?
C41 C42 C43 C44 179.5(13) . . . . ?
C42 C43 C44 C45 0(3) . . . . ?
C43 C44 C45 C46 1(3) . . . . ?
C43 C44 C45 C50 172.6(16) . . . . ?
C44 C45 C46 C47 -3(3) . . . . ?
C50 C45 C46 C47 -176.7(13) . . . . ?
C44 C45 C46 C48 -179.5(17) . . . . ?
C50 C45 C46 C48 6.7(19) . . . . ?
C43 C42 C47 C46 -1.9(18) . . . . ?
C41 C42 C47 C46 178.9(11) . . . . ?
C45 C46 C47 C42 3(2) . . . . ?
C48 C46 C47 C42 179.4(15) . . . . ?
C45 C46 C48 C49 -7(2) . . . . ?
C47 C46 C48 C49 176.8(15) . . . . ?
C46 C48 C49 C50 4(2) . . . . ?
C46 C48 C49 C54 -175(2) . . . . ?
C54 C49 C50 C51 -6(4) . . . . ?
C48 C49 C50 C51 174.6(17) . . . . ?
C54 C49 C50 C45 178.6(16) . . . . ?
C48 C49 C50 C45 -1(3) . . . . ?
C44 C45 C50 C49 -176(2) . . . . ?
C46 C45 C50 C49 -4(2) . . . . ?
C44 C45 C50 C51 9(3) . . . . ?
C46 C45 C50 C51 -179.4(14) . . . . ?
C49 C50 C51 C52 6(3) . . . . ?
C45 C50 C51 C52 -179.6(15) . . . . ?
C50 C51 C52 C53 0(3) . . . . ?
C51 C52 C53 C54 -4(4) . . . . ?
C52 C53 C54 C49 4(4) . . . . ?
C50 C49 C54 C53 1(4) . . . . ?
C48 C49 C54 C53 -180(2) . . . . ?
C60 C55 C56 C57 0.0(18) . . . . ?
P1 C55 C56 C57 178.1(10) . . . . ?
C55 C56 C57 C58 0(2) . . . . ?
C56 C57 C58 C59 1(3) . . . . ?
C57 C58 C59 C60 -2(3) . . . . ?
C56 C55 C60 C59 -1(2) . . . . ?
P1 C55 C60 C59 -179.4(12) . . . . ?
C58 C59 C60 C55 2(3) . . . . ?
C66 C61 C62 C63 0.3(17) . . . . ?
P1 C61 C62 C63 -179.9(9) . . . . ?
C61 C62 C63 C64 1(2) . . . . ?
C62 C63 C64 C65 -1(2) . . . . ?
C63 C64 C65 C66 0(3) . . . . ?
C64 C65 C66 C61 1(2) . . . . ?
C62 C61 C66 C65 -1.5(18) . . . . ?
P1 C61 C66 C65 178.6(11) . . . . ?
C72 C67 C68 C69 -0.3(15) . . . . ?
P1 C67 C68 C69 -173.8(9) . . . . ?
C67 C68 C69 C70 0.9(18) . . . . ?
C68 C69 C70 C71 -1.7(19) . . . . ?
C69 C70 C71 C72 1.9(18) . . . . ?
C70 C71 C72 O9 174.1(10) . . . . ?
C70 C71 C72 C67 -1.3(17) . . . . ?
C68 C67 C72 C71 0.5(14) . . . . ?
P1 C67 C72 C71 174.4(8) . . . . ?
C68 C67 C72 O9 -175.0(8) . . . . ?
P1 C67 C72 O9 -1.2(12) . . . . ?
O9 C73 C74 C75 176.8(10) . . . . ?
C78 C73 C74 C75 -2.6(17) . . . . ?
C73 C74 C75 C76 0.4(19) . . . . ?
C74 C75 C76 C77 1(2) . . . . ?
C75 C76 C77 C78 -1.0(19) . . . . ?
O9 C73 C78 C77 -176.5(8) . . . . ?
C74 C73 C78 C77 2.8(14) . . . . ?
O9 C73 C78 P2 3.6(11) . . . . ?
C74 C73 C78 P2 -177.1(8) . . . . ?
C76 C77 C78 C73 -1.1(15) . . . . ?
C76 C77 C78 P2 178.9(9) . . . . ?
C84 C79 C80 C81 0.8(16) . . . . ?
P2 C79 C80 C81 179.4(9) . . . . ?
C79 C80 C81 C82 0(2) . . . . ?
C80 C81 C82 C83 -1(2) . . . . ?
C81 C82 C83 C84 1(2) . . . . ?
C80 C79 C84 C83 -1.0(18) . . . . ?
P2 C79 C84 C83 -179.7(10) . . . . ?
C82 C83 C84 C79 0(2) . . . . ?
C90 C85 C86 C87 -1(2) . . . . ?
P2 C85 C86 C87 176.1(12) . . . . ?
C85 C86 C87 C88 1(2) . . . . ?
C86 C87 C88 C89 1(3) . . . . ?
C87 C88 C89 C90 -2(3) . . . . ?
C86 C85 C90 C89 -1(2) . . . . ?
P2 C85 C90 C89 -177.7(13) . . . . ?
C88 C89 C90 C85 2(3) . . . . ?
C4 C3 O1 Eu1 -29(2) . . . . ?
C2' C3 O1 Eu1 -169.9(11) . . . . ?
C2 C3 O1 Eu1 140.9(9) . . . . ?
C4 C5 O2 Eu1 34.1(19) . . . . ?
C6 C5 O2 Eu1 -146.3(10) . . . . ?
C22 C21 O3 Eu1 14(3) . . . . ?
C20 C21 O3 Eu1 -168.5(11) . . . . ?
C24 C23 O4 Eu1 169.7(5) . . . . ?
C22 C23 O4 Eu1 -12.5(16) . . . . ?
C40 C39 O5 Eu1 -20.8(9) . . . . ?
C38 C39 O5 Eu1 159.4(4) . . . . ?
C40 C41 O6 Eu1 17.4(16) . . . . ?
C42 C41 O6 Eu1 -161.1(7) . . . . ?
C74 C73 O9 C72 5.1(14) . . . . ?
C78 C73 O9 C72 -175.5(8) . . . . ?
C71 C72 O9 C73 78.7(12) . . . . ?
C67 C72 O9 C73 -105.8(10) . . . . ?
F3 C1 C2 F4 -60.8(15) . . . . ?
F2 C1 C2 F4 56.8(14) . . . . ?
F1 C1 C2 F4 176.7(13) . . . . ?
F3 C1 C2 F5 47.4(17) . . . . ?
F2 C1 C2 F5 164.9(14) . . . . ?
F1 C1 C2 F5 -75.2(16) . . . . ?
F3 C1 C2 C3 172.3(13) . . . . ?
F2 C1 C2 C3 -70.1(15) . . . . ?
F1 C1 C2 C3 49.8(17) . . . . ?
O1 C3 C2 F4 -7(2) . . . . ?
C4 C3 C2 F4 162.3(17) . . . . ?
C2' C3 C2 F4 -121(2) . . . . ?
O1 C3 C2 F5 -141.7(16) . . . . ?
C4 C3 C2 F5 28(3) . . . . ?
C2' C3 C2 F5 105(2) . . . . ?
O1 C3 C2 C1 99.1(14) . . . . ?
C4 C3 C2 C1 -91(2) . . . . ?
C2' C3 C2 C1 -14.4(15) . . . . ?
F2' C1' C2' F4' -75.1(19) . . . . ?
F1' C1' C2' F4' 51(2) . . . . ?
F3' C1' C2' F4' 167.2(16) . . . . ?
F2' C1' C2' F5' 171.6(17) . . . . ?
F1' C1' C2' F5' -62.1(19) . . . . ?
F3' C1' C2' F5' 53.9(16) . . . . ?
F2' C1' C2' C3 48.7(19) . . . . ?
F1' C1' C2' C3 175.0(15) . . . . ?
F3' C1' C2' C3 -69.0(15) . . . . ?
O1 C3 C2' F4' 15(3) . . . . ?
C4 C3 C2' F4' -132.3(19) . . . . ?
C2 C3 C2' F4' 102(2) . . . . ?
O1 C3 C2' F5' 158.2(18) . . . . ?
C4 C3 C2' F5' 11(3) . . . . ?
C2 C3 C2' F5' -115(2) . . . . ?
O1 C3 C2' C1' -102.1(17) . . . . ?
C4 C3 C2' C1' 110.9(16) . . . . ?
C2 C3 C2' C1' -15.2(13) . . . . ?
Eu1 O7 P1 C55 -85.7(11) . . . . ?
Eu1 O7 P1 C61 35.6(12) . . . . ?
Eu1 O7 P1 C67 156.0(10) . . . . ?
C60 C55 P1 O7 -16.9(10) . . . . ?
C56 C55 P1 O7 165.0(9) . . . . ?
C60 C55 P1 C61 -140.6(9) . . . . ?
C56 C55 P1 C61 41.3(10) . . . . ?
C60 C55 P1 C67 104.5(10) . . . . ?
C56 C55 P1 C67 -73.6(10) . . . . ?
C62 C61 P1 O7 163.2(8) . . . . ?
C66 C61 P1 O7 -16.9(9) . . . . ?
C62 C61 P1 C55 -73.3(10) . . . . ?
C66 C61 P1 C55 106.5(9) . . . . ?
C62 C61 P1 C67 40.7(10) . . . . ?
C66 C61 P1 C67 -139.5(8) . . . . ?
C68 C67 P1 O7 121.1(8) . . . . ?
C72 C67 P1 O7 -52.3(8) . . . . ?
C68 C67 P1 C55 -0.6(10) . . . . ?
C72 C67 P1 C55 -173.9(8) . . . . ?
C68 C67 P1 C61 -115.8(9) . . . . ?
C72 C67 P1 C61 70.8(8) . . . . ?
Eu1 O8 P2 C78 131(6) . . . . ?
Eu1 O8 P2 C79 9(6) . . . . ?
Eu1 O8 P2 C85 -110(6) . . . . ?
C73 C78 P2 O8 -58.3(8) . . . . ?
C77 C78 P2 O8 121.8(8) . . . . ?
C73 C78 P2 C79 67.1(8) . . . . ?
C77 C78 P2 C79 -112.8(8) . . . . ?
C73 C78 P2 C85 179.5(7) . . . . ?
C77 C78 P2 C85 -0.4(9) . . . . ?
C84 C79 P2 O8 -49.2(10) . . . . ?
C80 C79 P2 O8 132.2(9) . . . . ?
C84 C79 P2 C78 -175.4(8) . . . . ?
C80 C79 P2 C78 6.0(10) . . . . ?
C84 C79 P2 C85 72.4(9) . . . . ?
C80 C79 P2 C85 -106.2(10) . . . . ?
C90 C85 P2 O8 -29.5(12) . . . . ?
C86 C85 P2 O8 153.3(10) . . . . ?
C90 C85 P2 C78 94.7(11) . . . . ?
C86 C85 P2 C78 -82.4(11) . . . . ?
C90 C85 P2 C79 -152.3(11) . . . . ?
C86 C85 P2 C79 30.5(12) . . . . ?
C21 O3 Eu1 O2 58.1(17) . . . . ?
C21 O3 Eu1 O5 -83.4(17) . . . . ?
C21 O3 Eu1 O7 167.3(15) . . . . ?
C21 O3 Eu1 O6 -152.3(17) . . . . ?
C21 O3 Eu1 O8 -17.8(19) . . . . ?
C21 O3 Eu1 O4 -10.6(16) . . . . ?
C21 O3 Eu1 O1 125.1(17) . . . . ?
C5 O2 Eu1 O3 28.6(12) . . . . ?
C5 O2 Eu1 O5 120.3(12) . . . . ?
C5 O2 Eu1 O7 -108.9(12) . . . . ?
C5 O2 Eu1 O6 -30.6(14) . . . . ?
C5 O2 Eu1 O8 176.9(12) . . . . ?
C5 O2 Eu1 O4 97.0(12) . . . . ?
C5 O2 Eu1 O1 -41.5(12) . . . . ?
C39 O5 Eu1 O3 -47.4(7) . . . . ?
C39 O5 Eu1 O2 -139.6(7) . . . . ?
C39 O5 Eu1 O7 89.9(7) . . . . ?
C39 O5 Eu1 O6 23.6(7) . . . . ?
C39 O5 Eu1 O8 162.7(8) . . . . ?
C39 O5 Eu1 O4 -116.7(8) . . . . ?
C39 O5 Eu1 O1 8.5(10) . . . . ?
P1 O7 Eu1 O3 81.4(11) . . . . ?
P1 O7 Eu1 O2 -173.9(11) . . . . ?
P1 O7 Eu1 O5 -22.8(11) . . . . ?
P1 O7 Eu1 O6 41.2(10) . . . . ?
P1 O7 Eu1 O8 -95.9(11) . . . . ?
P1 O7 Eu1 O4 -103.3(11) . . . . ?
P1 O7 Eu1 O1 122.9(11) . . . . ?
C41 O6 Eu1 O3 73.4(10) . . . . ?
C41 O6 Eu1 O2 137.9(10) . . . . ?
C41 O6 Eu1 O5 -23.4(10) . . . . ?
C41 O6 Eu1 O7 -134.8(10) . . . . ?
C41 O6 Eu1 O8 -77.6(11) . . . . ?
C41 O6 Eu1 O4 26.7(11) . . . . ?
C41 O6 Eu1 O1 148.2(10) . . . . ?
P2 O8 Eu1 O3 85(6) . . . . ?
P2 O8 Eu1 O2 6(6) . . . . ?
P2 O8 Eu1 O5 154(6) . . . . ?
P2 O8 Eu1 O7 -98(6) . . . . ?
P2 O8 Eu1 O6 -154(6) . . . . ?
P2 O8 Eu1 O4 78(6) . . . . ?
P2 O8 Eu1 O1 -44(6) . . . . ?
C23 O4 Eu1 O3 10.4(9) . . . . ?
C23 O4 Eu1 O2 -88.4(9) . . . . ?
C23 O4 Eu1 O5 106.4(9) . . . . ?
C23 O4 Eu1 O7 -166.2(7) . . . . ?
C23 O4 Eu1 O6 57.8(10) . . . . ?
C23 O4 Eu1 O8 -173.6(9) . . . . ?
C23 O4 Eu1 O1 -41.5(10) . . . . ?
C3 O1 Eu1 O3 -62.9(12) . . . . ?
C3 O1 Eu1 O2 35.9(11) . . . . ?
C3 O1 Eu1 O5 -123.4(12) . . . . ?
C3 O1 Eu1 O7 146.3(12) . . . . ?
C3 O1 Eu1 O6 -137.9(12) . . . . ?
C3 O1 Eu1 O8 91.4(12) . . . . ?
C3 O1 Eu1 O4 -11.8(12) . . . . ?
